data_9009265
loop_
_publ_author_name
'O'Daniel H'
'Hellner, E.'

_publ_section_title
;
 Zur struktur von 3CaO*SiO2
;
_journal_name_full 'Neues Jahrbuch fur Mineralogie, Monatshefte'
_journal_page_first 108
_journal_page_last 111
_journal_volume 1950
_journal_year 1950
_chemical_formula_sum 'Ca9 O15 Si3'
_chemical_name_mineral Hatrurite
_space_group_IT_number 160
_symmetry_space_group_name_Hall 'R 3 -2"'
_symmetry_space_group_name_H-M 'R 3 m :H'
_cell_angle_alpha 90
_cell_angle_beta 90
_cell_angle_gamma 120
_cell_length_a 7.078
_cell_length_b 7.078
_cell_length_c 24.940
_cell_formula_units_Z 3
_cell_volume 1082.052
_database_code_amcsd 0014729
_exptl_crystal_density_diffrn 3.153
_cod_original_sg_symbol_H-M 'R 3 m'
_cod_original_formula_sum 'Ca9 Si3 O15'
_cod_database_code 9009265

loop_
_space_group_symop_operation_xyz
x,y,z
2/3+x,1/3+y,1/3+z
1/3+x,2/3+y,2/3+z
x,x-y,z
2/3+x,1/3+x-y,1/3+z
1/3+x,2/3+x-y,2/3+z
-y,-x,z
2/3-y,1/3-x,1/3+z
1/3-y,2/3-x,2/3+z
-x+y,y,z
2/3-x+y,1/3+y,1/3+z
1/3-x+y,2/3+y,2/3+z
-y,x-y,z
2/3-y,1/3+x-y,1/3+z
1/3-y,2/3+x-y,2/3+z
-x+y,-x,z
2/3-x+y,1/3-x,1/3+z
1/3-x+y,2/3-x,2/3+z

loop_
_atom_site_label
_atom_site_fract_x
_atom_site_fract_y
_atom_site_fract_z
_atom_site_occupancy
Ca1 0.49000 -0.49000 -0.11700 1.00000
Ca2 0.00000 0.00000 -0.11100 1.00000
Ca3 -0.49000 0.49000 0.11700 1.00000
Ca4 0.00000 0.00000 0.11100 1.00000
Ca5 0.00000 0.00000 0.66700 1.00000
Si -0.19000 0.19000 -0.00500 1.00000
O1 0.50000 -0.50000 0.50000 1.00000
O2 0.00000 0.00000 0.50000 1.00000
O3 -0.47000 0.47000 -0.01000 1.00000
O4 -0.18000 0.18000 -0.05000 1.00000
O5 -0.18000 0.18000 0.04500 1.00000
O6 0.00000 0.00000 0.74700 1.00000
O7 0.16500 -0.16500 -0.04000 0.33330

loop_
_cod_related_entry_id
_cod_related_entry_database
_cod_related_entry_code
1 AMCSD 0014729
